data_2232577
loop_
_publ_author_name
'Velmurugan, R.'
'Sekar, M.'
'Vijayasankar, A. V.'
'Ramesh, P.'
'Ponnuswamy, M. N.'

_publ_section_title
;
 6-Bromo-2-[(<i>E</i>)-thiophen-2-ylmethylidene]-2,3,4,9-tetrahydro-1<i>H</i>-carbazol-1-one
;
_journal_coeditor_code BT5684
_journal_issue 12
_journal_name_full 'Acta Crystallographica Section E'
_journal_page_first o3271
_journal_paper_doi 10.1107/S1600536811046551
_journal_volume 67
_journal_year 2011
_chemical_formula_iupac 'C17 H12 Br N O S'
_chemical_formula_moiety 'C17 H12 Br N O S'
_chemical_formula_sum 'C17 H12 Br N O S'
_chemical_formula_weight 358.25
_chemical_name_systematic 6-Bromo-2-[(<i>E</i>)-thiophen-2-ylmethylidene]-2,3,4,9-tetrahydro-1<i>H</i>-carbazol-1-one
_space_group_IT_number 14
_symmetry_cell_setting monoclinic
_symmetry_space_group_name_Hall '-P 2ybc'
_symmetry_space_group_name_H-M 'P 1 21/c 1'
_atom_sites_solution_hydrogens geom
_atom_sites_solution_primary direct
_atom_sites_solution_secondary difmap
_audit_creation_method SHELXL-97
_cell_angle_alpha 90.00
_cell_angle_beta 103.666(2)
_cell_angle_gamma 90.00
_cell_formula_units_Z 4
_cell_length_a 13.8655(5)
_cell_length_b 6.3081(3)
_cell_length_c 17.4583(7)
_cell_measurement_reflns_used 1432
_cell_measurement_temperature 296(2)
_cell_measurement_theta_max 30.48
_cell_measurement_theta_min 2.40
_cell_volume 1483.76(11)
_computing_cell_refinement 'SAINT-Plus (Bruker, 1998)'
_computing_data_collection 'SMART (Bruker, 1998)'
_computing_data_reduction 'SAINT-Plus (Bruker, 1998)'
_computing_molecular_graphics 'ORTEP-3 (Farrugia, 1997)'
_computing_publication_material 'SHELXL97 (Sheldrick, 2008) and PLATON (Spek, 2009)'
_computing_structure_refinement 'SHELXL97 (Sheldrick, 2008)'
_computing_structure_solution 'SHELXS97 (Sheldrick, 2008)'
_diffrn_ambient_temperature 296(2)
_diffrn_measured_fraction_theta_full 0.994
_diffrn_measured_fraction_theta_max 0.994
_diffrn_measurement_device_type 'Bruker SMART APEX CCD detector'
_diffrn_measurement_method '\w scans'
_diffrn_radiation_monochromator graphite
_diffrn_radiation_source 'fine-focus sealed tube'
_diffrn_radiation_type MoK\a
_diffrn_radiation_wavelength 0.71073
_diffrn_reflns_av_R_equivalents 0.0442
_diffrn_reflns_av_sigmaI/netI 0.0821
_diffrn_reflns_limit_h_max 19
_diffrn_reflns_limit_h_min -19
_diffrn_reflns_limit_k_max 8
_diffrn_reflns_limit_k_min -4
_diffrn_reflns_limit_l_max 24
_diffrn_reflns_limit_l_min -24
_diffrn_reflns_number 12158
_diffrn_reflns_theta_full 30.48
_diffrn_reflns_theta_max 30.48
_diffrn_reflns_theta_min 2.40
_exptl_absorpt_coefficient_mu 2.908
_exptl_absorpt_correction_T_max 0.628
_exptl_absorpt_correction_T_min 0.558
_exptl_absorpt_correction_type multi-scan
_exptl_absorpt_process_details '(SADABS; Bruker, 1998)'
_exptl_crystal_colour Yellow
_exptl_crystal_density_diffrn 1.604
_exptl_crystal_density_method 'not measured'
_exptl_crystal_description Block
_exptl_crystal_F_000 720
_exptl_crystal_size_max 0.21
_exptl_crystal_size_mid 0.17
_exptl_crystal_size_min 0.16
_refine_diff_density_max 0.490
_refine_diff_density_min -0.309
_refine_ls_extinction_method none
_refine_ls_goodness_of_fit_ref 0.850
_refine_ls_hydrogen_treatment constr
_refine_ls_matrix_type full
_refine_ls_number_parameters 191
_refine_ls_number_reflns 4487
_refine_ls_number_restraints 0
_refine_ls_restrained_S_all 0.850
_refine_ls_R_factor_all 0.1499
_refine_ls_R_factor_gt 0.0469
_refine_ls_shift/su_max 0.002
_refine_ls_shift/su_mean 0.000
_refine_ls_structure_factor_coef Fsqd
_refine_ls_weighting_details 'calc w=1/[\s^2^(Fo^2^)+(0.0752P)^2^+0.4371P] where P=(Fo^2^+2Fc^2^)/3'
_refine_ls_weighting_scheme calc
_refine_ls_wR_factor_gt 0.1081
_refine_ls_wR_factor_ref 0.1481
_reflns_number_gt 1953
_reflns_number_total 4487
_reflns_threshold_expression I>2\s(I)
_cod_data_source_file bt5684.cif
_cod_data_source_block I
_cod_original_sg_symbol_H-M 'P 21/c'
_cod_database_code 2232577
_cod_database_fobs_code 2232577

loop_
_symmetry_equiv_pos_as_xyz
'x, y, z'
'-x, y+1/2, -z+1/2'
'-x, -y, -z'
'x, -y-1/2, z-1/2'

loop_
_atom_site_type_symbol
_atom_site_label
_atom_site_fract_x
_atom_site_fract_y
_atom_site_fract_z
_atom_site_U_iso_or_equiv
_atom_site_adp_type
_atom_site_calc_flag
_atom_site_refinement_flags
_atom_site_occupancy
_atom_site_symmetry_multiplicity
_atom_site_disorder_assembly
_atom_site_disorder_group
Br Br1 1.44365(3) -0.32770(7) 0.06412(3) 0.0742(2) Uani d . 1 1 . .
S S1 0.76193(8) -0.1866(2) 0.24215(7) 0.0665(5) Uani d P 0.843(4) 1 A 1
C C18' 0.76193(8) -0.1866(2) 0.24215(7) 0.0665(5) Uani d P 0.157(4) 1 A 2
H H18' 0.8144 -0.2822 0.2546 0.080 Uiso calc PR 0.157(4) 1 A 2
O O1 0.91041(18) 0.3896(4) 0.06209(14) 0.0557(6) Uani d . 1 1 . .
N N1 1.1050(2) 0.2754(5) 0.04571(15) 0.0474(7) Uani d . 1 1 . .
H H1 1.0940 0.4036 0.0258 0.057 Uiso d R 1 1 . .
C C2 1.1893(2) 0.1612(5) 0.04737(18) 0.0419(8) Uani d . 1 1 . .
C C3 1.2698(3) 0.2105(6) 0.0147(2) 0.0546(10) Uani d . 1 1 . .
H H3 1.2722 0.3377 -0.0117 0.066 Uiso calc R 1 1 . .
C C4 1.3444(3) 0.0657(7) 0.0229(2) 0.0569(10) Uani d . 1 1 . .
H H4 1.3992 0.0949 0.0026 0.068 Uiso calc R 1 1 . .
C C5 1.3393(2) -0.1272(6) 0.0619(2) 0.0523(9) Uani d . 1 1 . .
C C6 1.2619(2) -0.1797(6) 0.09508(19) 0.0458(8) Uani d . 1 1 . .
H H6 1.2604 -0.3082 0.1209 0.055 Uiso calc R 1 1 . .
C C7 1.1855(2) -0.0306(5) 0.08814(16) 0.0401(7) Uani d . 1 1 . .
C C8 1.0929(2) -0.0273(5) 0.11198(16) 0.0380(7) Uani d . 1 1 . .
C C9 1.0491(3) -0.1861(6) 0.1562(2) 0.0556(10) Uani d . 1 1 . .
H H9A 1.0982 -0.2242 0.2037 0.067 Uiso calc R 1 1 . .
H H9B 1.0334 -0.3129 0.1243 0.067 Uiso calc R 1 1 . .
C C10 0.9568(3) -0.1110(6) 0.1789(2) 0.0598(10) Uani d . 1 1 . .
H H10A 0.9104 -0.2286 0.1706 0.072 Uiso calc R 1 1 . .
H H10B 0.9746 -0.0836 0.2352 0.072 Uiso calc R 1 1 . .
C C11 0.9014(2) 0.0798(5) 0.14016(17) 0.0405(7) Uani d . 1 1 . .
C C12 0.9501(2) 0.2235(6) 0.09254(18) 0.0413(8) Uani d . 1 1 . .
C C13 1.0475(2) 0.1591(5) 0.08458(17) 0.0412(8) Uani d . 1 1 . .
C C14 0.8096(2) 0.1348(6) 0.14535(19) 0.0472(8) Uani d . 1 1 A .
H H14 0.7854 0.2568 0.1174 0.057 Uiso calc R 1 1 . .
C C15 0.7412(2) 0.0388(6) 0.18652(17) 0.0480(9) Uani d . 1 1 . .
C C16 0.6513(3) -0.1697(8) 0.2658(2) 0.0711(13) Uani d . 1 1 . .
H H16 0.6297 -0.2663 0.2984 0.085 Uiso calc R 1 1 A 1
C C17 0.5980(3) -0.0032(9) 0.2330(3) 0.0820(14) Uani d . 1 1 A .
H H17 0.5350 0.0233 0.2406 0.098 Uiso calc R 1 1 B 1
S S1' 0.6432(3) 0.1340(6) 0.1851(2) 0.0920(14) Uani d P 0.157(4) 1 A 2
C C18 0.6432(3) 0.1340(6) 0.1851(2) 0.0920(14) Uani d P 0.843(4) 1 A 1
H H18 0.6164 0.2565 0.1589 0.110 Uiso calc PR 0.843(4) 1 A 1

loop_
_atom_site_aniso_label
_atom_site_aniso_U_11
_atom_site_aniso_U_22
_atom_site_aniso_U_33
_atom_site_aniso_U_12
_atom_site_aniso_U_13
_atom_site_aniso_U_23
Br1 0.0607(3) 0.0682(3) 0.1064(4) -0.0012(2) 0.0451(2) -0.0058(2)
S1 0.0530(7) 0.0737(10) 0.0782(8) -0.0023(6) 0.0263(6) 0.0248(7)
C18' 0.0530(7) 0.0737(10) 0.0782(8) -0.0023(6) 0.0263(6) 0.0248(7)
O1 0.0592(14) 0.0422(14) 0.0678(15) 0.0038(13) 0.0193(12) 0.0176(13)
N1 0.0558(17) 0.0388(16) 0.0505(16) -0.0049(14) 0.0180(13) 0.0134(14)
C2 0.0544(18) 0.0353(18) 0.0381(16) -0.0101(17) 0.0152(14) 0.0008(15)
C3 0.064(2) 0.053(2) 0.0515(19) -0.019(2) 0.0240(17) 0.0035(18)
C4 0.058(2) 0.064(3) 0.057(2) -0.017(2) 0.0289(17) -0.003(2)
C5 0.0466(18) 0.057(2) 0.057(2) -0.0071(18) 0.0210(16) -0.0063(19)
C6 0.0471(18) 0.044(2) 0.0508(18) -0.0068(17) 0.0199(15) 0.0014(17)
C7 0.0489(17) 0.0386(19) 0.0349(15) -0.0072(16) 0.0141(14) -0.0016(15)
C8 0.0455(16) 0.0348(18) 0.0352(15) -0.0046(15) 0.0127(13) 0.0018(15)
C9 0.054(2) 0.049(2) 0.071(2) 0.0043(18) 0.0288(18) 0.0206(19)
C10 0.066(2) 0.054(2) 0.071(2) 0.009(2) 0.0374(19) 0.023(2)
C11 0.0510(18) 0.0354(18) 0.0364(15) -0.0037(16) 0.0129(14) -0.0020(15)
C12 0.0490(18) 0.0353(19) 0.0395(16) -0.0046(16) 0.0099(14) -0.0004(16)
C13 0.0471(17) 0.0367(19) 0.0408(16) -0.0073(16) 0.0122(14) 0.0006(16)
C14 0.0522(19) 0.044(2) 0.0455(18) -0.0011(17) 0.0112(15) 0.0072(16)
C15 0.0454(17) 0.059(2) 0.0402(16) -0.0049(18) 0.0108(14) 0.0017(17)
C16 0.052(2) 0.093(4) 0.073(3) -0.014(2) 0.022(2) 0.016(3)
C17 0.056(2) 0.117(4) 0.079(3) 0.004(3) 0.027(2) 0.005(3)
S1' 0.084(2) 0.106(3) 0.093(2) -0.006(2) 0.0363(18) 0.011(2)
C18 0.084(2) 0.106(3) 0.093(2) -0.006(2) 0.0363(18) 0.011(2)

loop_
_atom_type_symbol
_atom_type_description
_atom_type_scat_dispersion_real
_atom_type_scat_dispersion_imag
_atom_type_scat_source
C C 0.0033 0.0016 'International Tables Vol C Tables 4.2.6.8 and 6.1.1.4'
H H 0.0000 0.0000 'International Tables Vol C Tables 4.2.6.8 and 6.1.1.4'
N N 0.0061 0.0033 'International Tables Vol C Tables 4.2.6.8 and 6.1.1.4'
O O 0.0106 0.0060 'International Tables Vol C Tables 4.2.6.8 and 6.1.1.4'
S S 0.1246 0.1234 'International Tables Vol C Tables 4.2.6.8 and 6.1.1.4'
Br Br -0.2901 2.4595 'International Tables Vol C Tables 4.2.6.8 and 6.1.1.4'

loop_
_geom_angle_atom_site_label_1
_geom_angle_atom_site_label_2
_geom_angle_atom_site_label_3
_geom_angle
C16 S1 C15 92.6(2)
C2 N1 C13 107.5(3)
C2 N1 H1 124.1
C13 N1 H1 128.2
N1 C2 C3 129.2(3)
N1 C2 C7 109.2(3)
C3 C2 C7 121.5(3)
C4 C3 C2 117.7(3)
C4 C3 H3 121.1
C2 C3 H3 121.1
C3 C4 C5 120.6(3)
C3 C4 H4 119.7
C5 C4 H4 119.7
C6 C5 C4 123.1(3)
C6 C5 Br1 119.5(3)
C4 C5 Br1 117.3(2)
C5 C6 C7 116.8(3)
C5 C6 H6 121.6
C7 C6 H6 121.6
C6 C7 C2 120.1(3)
C6 C7 C8 133.8(3)
C2 C7 C8 106.0(3)
C13 C8 C7 106.3(3)
C13 C8 C9 123.6(3)
C7 C8 C9 130.1(3)
C8 C9 C10 113.8(3)
C8 C9 H9A 108.8
C10 C9 H9A 108.8
C8 C9 H9B 108.8
C10 C9 H9B 108.8
H9A C9 H9B 107.7
C11 C10 C9 120.7(3)
C11 C10 H10A 107.1
C9 C10 H10A 107.1
C11 C10 H10B 107.1
C9 C10 H10B 107.1
H10A C10 H10B 106.8
C14 C11 C12 116.2(3)
C14 C11 C10 124.7(3)
C12 C11 C10 119.1(3)
O1 C12 C13 121.6(3)
O1 C12 C11 122.5(3)
C13 C12 C11 115.9(3)
C8 C13 N1 111.1(3)
C8 C13 C12 124.8(3)
N1 C13 C12 124.1(3)
C11 C14 C15 131.8(3)
C11 C14 H14 114.1
C15 C14 H14 114.1
C14 C15 S1' 121.8(3)
C14 C15 S1 126.0(3)
S1' C15 S1 112.2(2)
C17 C16 S1 112.9(3)
C17 C16 H16 123.6
S1 C16 H16 123.6
C16 C17 S1' 116.6(4)
C16 C17 H17 121.7
S1' C17 H17 121.7
C17 S1' C15 105.6(3)

loop_
_geom_bond_atom_site_label_1
_geom_bond_atom_site_label_2
_geom_bond_distance
Br1 C5 1.915(4)
S1 C16 1.683(4)
S1 C15 1.707(4)
O1 C12 1.243(4)
N1 C2 1.368(4)
N1 C13 1.375(4)
N1 H1 0.8789
C2 C3 1.403(4)
C2 C7 1.411(4)
C3 C4 1.361(5)
C3 H3 0.9300
C4 C5 1.403(5)
C4 H4 0.9300
C5 C6 1.376(4)
C6 C7 1.400(4)
C6 H6 0.9300
C7 C8 1.441(4)
C8 C13 1.366(4)
C8 C9 1.480(4)
C9 C10 1.503(4)
C9 H9A 0.9700
C9 H9B 0.9700
C10 C11 1.500(5)
C10 H10A 0.9700
C10 H10B 0.9700
C11 C14 1.343(4)
C11 C12 1.495(4)
C12 C13 1.448(4)
C14 C15 1.451(4)
C14 H14 0.9300
C15 S1' 1.480(4)
C16 C17 1.333(6)
C16 H16 0.9300
C17 S1' 1.445(6)
C17 H17 0.9300

loop_
_geom_hbond_atom_site_label_D
_geom_hbond_atom_site_label_H
_geom_hbond_atom_site_label_A
_geom_hbond_site_symmetry_A
_geom_hbond_distance_DH
_geom_hbond_distance_HA
_geom_hbond_distance_DA
_geom_hbond_angle_DHA
C14 H14 O1 1 0.93 2.33 2.759(4) 107.7
N1 H1 O1 3_765 0.88 2.00 2.804(4) 150.7

loop_
_geom_torsion_atom_site_label_1
_geom_torsion_atom_site_label_2
_geom_torsion_atom_site_label_3
_geom_torsion_atom_site_label_4
_geom_torsion
C13 N1 C2 C3 178.8(3)
C13 N1 C2 C7 -0.2(3)
N1 C2 C3 C4 -178.3(3)
C7 C2 C3 C4 0.6(5)
C2 C3 C4 C5 1.0(5)
C3 C4 C5 C6 -1.5(6)
C3 C4 C5 Br1 175.9(3)
C4 C5 C6 C7 0.4(5)
Br1 C5 C6 C7 -176.9(2)
C5 C6 C7 C2 1.1(5)
C5 C6 C7 C8 177.9(3)
N1 C2 C7 C6 177.4(3)
C3 C2 C7 C6 -1.6(5)
N1 C2 C7 C8 -0.2(3)
C3 C2 C7 C8 -179.3(3)
C6 C7 C8 C13 -176.7(3)
C2 C7 C8 C13 0.5(3)
C6 C7 C8 C9 2.7(6)
C2 C7 C8 C9 179.8(3)
C13 C8 C9 C10 -8.5(5)
C7 C8 C9 C10 172.2(3)
C8 C9 C10 C11 16.1(5)
C9 C10 C11 C14 166.8(4)
C9 C10 C11 C12 -13.8(5)
C14 C11 C12 O1 3.0(5)
C10 C11 C12 O1 -176.4(3)
C14 C11 C12 C13 -177.7(3)
C10 C11 C12 C13 2.9(4)
C7 C8 C13 N1 -0.6(3)
C9 C8 C13 N1 -180.0(3)
C7 C8 C13 C12 177.2(3)
C9 C8 C13 C12 -2.2(5)
C2 N1 C13 C8 0.5(4)
C2 N1 C13 C12 -177.4(3)
O1 C12 C13 C8 -175.6(3)
C11 C12 C13 C8 5.2(4)
O1 C12 C13 N1 2.0(5)
C11 C12 C13 N1 -177.3(3)
C12 C11 C14 C15 -178.8(3)
C10 C11 C14 C15 0.6(6)
C11 C14 C15 S1' 178.2(4)
C11 C14 C15 S1 -0.6(6)
C16 S1 C15 C14 178.6(3)
C16 S1 C15 S1' -0.4(3)
C15 S1 C16 C17 0.8(4)
S1 C16 C17 S1' -1.1(6)
C16 C17 S1' C15 0.8(5)
C14 C15 S1' C17 -179.2(3)
S1 C15 S1' C17 -0.2(4)
